data_9014973
loop_
_publ_author_name
'Nagashima, M.'
'Armbruster, T.'

_publ_section_title
;
 Palenzonaite, berzeliite, and manganberzeliite:(As5+,V5+,Si4+)O4 tetrahedra
 in garnet structures
;
_journal_name_full 'Mineralogical Magazine'
_journal_page_first 1081
_journal_page_last 1097
_journal_paper_doi 10.1180/minmag.2012.076.5.02
_journal_volume 76
_journal_year 2012
_chemical_compound_source 'Varenche, Italy'
_chemical_formula_sum 'As2.544 Ca2.01 Mg0.446 Mn1.554 Na0.99 O12 V0.456'
_chemical_name_mineral Manganberzeliite
_space_group_IT_number 230
_symmetry_space_group_name_Hall '-I 4bd 2c 3'
_symmetry_space_group_name_H-M 'I a -3 d'
_cell_angle_alpha 90
_cell_angle_beta 90
_cell_angle_gamma 90
_cell_length_a 12.4829
_cell_length_b 12.4829
_cell_length_c 12.4829
_cell_volume 1945.120
_database_code_amcsd 0019614
_exptl_crystal_density_diffrn 4.134
_cod_original_sg_symbol_H-M 'I a 3 d'
_cod_original_formula_sum '(Na.99 Ca2.01) (Mn1.554 Mg.446) (As2.544 V.456) O12'
_cod_database_code 9014973

loop_
_space_group_symop_operation_xyz
x,y,z
1/2+x,1/2+y,1/2+z
z,1/2-x,1/2+y
1/2+z,-x,+y
-y,1/2+z,1/2-x
1/2-y,+z,-x
x,1/2-y,1/2+z
1/2+x,-y,+z
-z,1/2+x,1/2-y
1/2-z,+x,-y
y,1/2-z,1/2+x
1/2+y,-z,+x
-x,1/2+y,1/2-z
1/2-x,+y,-z
3/4+x,1/4-z,3/4-y
1/4+x,3/4-z,1/4-y
3/4-z,1/4+y,3/4+x
1/4-z,3/4+y,1/4+x
3/4+y,1/4-x,3/4-z
1/4+y,3/4-x,1/4-z
3/4-x,1/4+z,3/4+y
1/4-x,3/4+z,1/4+y
3/4+z,1/4-y,3/4-x
1/4+z,3/4-y,1/4-x
3/4-y,1/4+x,3/4+z
1/4-y,3/4+x,1/4+z
1/4+x,1/4+z,1/4+y
3/4+x,3/4+z,3/4+y
1/4-z,1/4-y,1/4-x
3/4-z,3/4-y,3/4-x
1/4+y,1/4+x,1/4+z
3/4+y,3/4+x,3/4+z
1/4-x,1/4-z,1/4-y
3/4-x,3/4-z,3/4-y
1/4+z,1/4+y,1/4+x
3/4+z,3/4+y,3/4+x
1/4-y,1/4-x,1/4-z
3/4-y,3/4-x,3/4-z
1/2+z,x,1/2-y
+z,1/2+x,-y
1/2-y,-z,1/2+x
-y,1/2-z,+x
1/2+x,y,1/2-z
+x,1/2+y,-z
1/2-z,-x,1/2+y
-z,1/2-x,+y
1/2+y,z,1/2-x
+y,1/2+z,-x
1/2-x,-y,1/2+z
-x,1/2-y,+z
1/2-z,1/2+x,y
-z,+x,1/2+y
1/2+y,1/2-z,-x
+y,-z,1/2-x
1/2-x,1/2+y,z
-x,+y,1/2+z
1/2+z,1/2-x,-y
+z,-x,1/2-y
1/2-y,1/2+z,x
-y,+z,1/2+x
1/2+x,1/2-y,-z
+x,-y,1/2-z
3/4-x,3/4+z,1/4-y
1/4-x,1/4+z,3/4-y
3/4+z,3/4-y,1/4+x
1/4+z,1/4-y,3/4+x
3/4-y,3/4+x,1/4-z
1/4-y,1/4+x,3/4-z
3/4+x,3/4-z,1/4+y
1/4+x,1/4-z,3/4+y
3/4-z,3/4+y,1/4-x
1/4-z,1/4+y,3/4-x
3/4+y,3/4-x,1/4+z
1/4+y,1/4-x,3/4+z
1/4-x,3/4-z,3/4+y
3/4-x,1/4-z,1/4+y
1/4+z,3/4+y,3/4-x
3/4+z,1/4+y,1/4-x
1/4-y,3/4-x,3/4+z
3/4-y,1/4-x,1/4+z
1/4+x,3/4+z,3/4-y
3/4+x,1/4+z,1/4-y
1/4-z,3/4-y,3/4+x
3/4-z,1/4-y,1/4+x
1/4+y,3/4+x,3/4-z
3/4+y,1/4+x,1/4-z
-z,-x,-y
1/2-z,1/2-x,1/2-y
y,z,x
1/2+y,1/2+z,1/2+x
-x,-y,-z
1/2-x,1/2-y,1/2-z
z,x,y
1/2+z,1/2+x,1/2+y
-y,-z,-x
1/2-y,1/2-z,1/2-x

loop_
_atom_site_aniso_label
_atom_site_aniso_U_11
_atom_site_aniso_U_22
_atom_site_aniso_U_33
_atom_site_aniso_U_12
_atom_site_aniso_U_13
_atom_site_aniso_U_23
NaX 0.00790 0.01250 0.01250 0.00000 0.00000 0.00210
CaX 0.00790 0.01250 0.01250 0.00000 0.00000 0.00210
MnY 0.00930 0.00930 0.00930 -0.00038 -0.00038 -0.00038
MgY 0.00930 0.00930 0.00930 -0.00038 -0.00038 -0.00038
AsT 0.00645 0.00690 0.00690 0.00000 0.00000 0.00000
VT 0.00645 0.00690 0.00690 0.00000 0.00000 0.00000
O 0.01140 0.01260 0.00970 0.00120 -0.00150 0.00080

loop_
_atom_site_label
_atom_site_fract_x
_atom_site_fract_y
_atom_site_fract_z
_atom_site_occupancy
_atom_site_U_iso_or_equiv
_atom_site_type_symbol
_atom_site_attached_hydrogens
NaX 0.12500 0.00000 0.25000 0.33000 0.01099 Na 0
CaX 0.12500 0.00000 0.25000 0.67000 0.01099 Ca 0
MnY 0.00000 0.00000 0.00000 0.77700 0.00930 Mn 0
MgY 0.00000 0.00000 0.00000 0.22300 0.00930 Mg 0
AsT 0.37500 0.00000 0.25000 0.84800 0.00675 As 0
VT 0.37500 0.00000 0.25000 0.15200 0.00675 V 0
O 0.03963 0.05302 0.65865 1.00000 0.01120 O 0

loop_
_cod_changelog_entry_id
_cod_changelog_entry_author
_cod_changelog_entry_date
_cod_changelog_entry_text
1
;cod-tools version 3.8.0
Id: cif_guess_AMCSD_atom_types 9581 2023-05-17 12:35:41Z saulius
;
2023-05-23T09:25:42+03:00
;Derived atom types and hydrogen counts
from atom names that follow the AMCSD naming convention
(Wat == water, O-H == hydroxyl).
;

loop_
_cod_related_entry_id
_cod_related_entry_database
_cod_related_entry_code
1 AMCSD 0019614

_cell_formula_units_Z 8
